data_7016067
loop_
_publ_author_name
'Zhang, Jian-Yong'
'Ma, Yu'
'Cheng, Ai-Ling'
'Yue, Qi'
'Sun, Qian'
'Gao, En-Qing'

_publ_section_title
;
 Synthesis, structures, and magnetic properties of transition metal
 compounds with 2,2'-dinitrobiphenyl-4,4'-dicarboxylate and
 N,N'-chelating ligands.
;
_journal_issue 27
_journal_name_full 'Dalton transactions (Cambridge, England : 2003)'
_journal_page_first 7219
_journal_page_last 7227
_journal_paper_doi 10.1039/c1dt10158g
_journal_volume 40
_journal_year 2011
_chemical_formula_sum 'C26 H14 Co N4 O8'
_chemical_formula_weight 569.34
_chemical_name_systematic
;
?
;
_space_group_IT_number 52
_symmetry_cell_setting orthorhombic
_symmetry_space_group_name_Hall '-P 2a 2bc'
_symmetry_space_group_name_H-M 'P n n a'
_atom_sites_solution_hydrogens geom
_atom_sites_solution_primary direct
_atom_sites_solution_secondary difmap
_audit_creation_method SHELXL-97
_cell_angle_alpha 90.00
_cell_angle_beta 90.00
_cell_angle_gamma 90.00
_cell_formula_units_Z 4
_cell_length_a 7.818(3)
_cell_length_b 25.901(11)
_cell_length_c 11.164(5)
_cell_measurement_reflns_used 3228
_cell_measurement_temperature 296(2)
_cell_measurement_theta_max 26.99
_cell_measurement_theta_min 3.15
_cell_volume 2260.6(16)
_computing_cell_refinement 'Bruker XSCANS'
_computing_data_collection 'Bruker XSCANS'
_computing_data_reduction 'Bruker SHELXTL'
_computing_molecular_graphics 'Bruker SHELXTL'
_computing_publication_material 'Bruker SHELXTL'
_computing_structure_refinement 'Bruker SHELXTL'
_computing_structure_solution 'Bruker SHELXTL'
_diffrn_ambient_temperature 296(2)
_diffrn_measured_fraction_theta_full 1.000
_diffrn_measured_fraction_theta_max 1.000
_diffrn_measurement_device_type 'CCD area detector'
_diffrn_measurement_method 'phi and omega scans'
_diffrn_radiation_monochromator graphite
_diffrn_radiation_source 'fine-focus sealed tube'
_diffrn_radiation_type MoK\a
_diffrn_radiation_wavelength 0.71073
_diffrn_reflns_av_R_equivalents 0.0574
_diffrn_reflns_av_sigmaI/netI 0.0478
_diffrn_reflns_limit_h_max 9
_diffrn_reflns_limit_h_min -9
_diffrn_reflns_limit_k_max 30
_diffrn_reflns_limit_k_min -31
_diffrn_reflns_limit_l_max 13
_diffrn_reflns_limit_l_min -7
_diffrn_reflns_number 9467
_diffrn_reflns_theta_full 26.01
_diffrn_reflns_theta_max 26.01
_diffrn_reflns_theta_min 1.57
_exptl_absorpt_coefficient_mu 0.824
_exptl_absorpt_correction_T_max 0.9005
_exptl_absorpt_correction_T_min 0.8395
_exptl_absorpt_correction_type multi-scan
_exptl_absorpt_process_details SADABS
_exptl_crystal_colour red
_exptl_crystal_density_diffrn 1.673
_exptl_crystal_density_method 'not measured'
_exptl_crystal_description block
_exptl_crystal_F_000 1156
_exptl_crystal_size_max 0.25
_exptl_crystal_size_mid 0.10
_exptl_crystal_size_min 0.08
_refine_diff_density_max 0.596
_refine_diff_density_min -0.377
_refine_diff_density_rms 0.076
_refine_ls_extinction_method none
_refine_ls_goodness_of_fit_ref 1.038
_refine_ls_hydrogen_treatment constr
_refine_ls_matrix_type full
_refine_ls_number_parameters 177
_refine_ls_number_reflns 2229
_refine_ls_number_restraints 199
_refine_ls_restrained_S_all 1.152
_refine_ls_R_factor_all 0.0680
_refine_ls_R_factor_gt 0.0473
_refine_ls_shift/su_max 0.001
_refine_ls_shift/su_mean 0.000
_refine_ls_structure_factor_coef Fsqd
_refine_ls_weighting_details 'calc w=1/[\s^2^(Fo^2^)+(0.0827P)^2^+0.6231P] where P=(Fo^2^+2Fc^2^)/3'
_refine_ls_weighting_scheme calc
_refine_ls_wR_factor_gt 0.1289
_refine_ls_wR_factor_ref 0.1392
_reflns_number_gt 1588
_reflns_number_total 2229
_reflns_threshold_expression >2sigma(I)
_cod_data_source_file c1dt10158g.txt
_cod_data_source_block 2
_cod_depositor_comments
;
The following automatic conversions were performed:

'_symmetry_cell_setting' value 'Orthorhombic' changed to
'orthorhombic' according to
/home/saulius/struct/CIF-dictionaries/cif_core.dic dictionary named
'cif_core.dic' version 2.4.1 from 2010-06-29.

Automatic conversion script
Id: cif_fix_values 1715 2011-07-08 13:25:40Z adriana 
;
_cod_original_cell_volume 2260.7(16)
_cod_original_sg_symbol_H-M 'Pnna '
_cod_database_code 7016067

loop_
_symmetry_equiv_pos_as_xyz
'x, y, z'
'-x+1/2, -y, z'
'-x+1/2, y+1/2, -z+1/2'
'x, -y+1/2, -z+1/2'
'-x, -y, -z'
'x-1/2, y, -z'
'x-1/2, -y-1/2, z-1/2'
'-x, y-1/2, z-1/2'

loop_
_atom_site_label
_atom_site_type_symbol
_atom_site_fract_x
_atom_site_fract_y
_atom_site_fract_z
_atom_site_U_iso_or_equiv
_atom_site_adp_type
_atom_site_occupancy
_atom_site_symmetry_multiplicity
_atom_site_calc_flag
_atom_site_refinement_flags
_atom_site_disorder_assembly
_atom_site_disorder_group
C1 C -0.0918(4) 0.43247(12) 0.5817(3) 0.0309(8) Uani 1 1 d U . .
C2 C -0.0977(4) 0.37779(12) 0.6311(3) 0.0306(7) Uani 1 1 d U . .
C3 C 0.0241(5) 0.36074(13) 0.7113(4) 0.0418(9) Uani 1 1 d U . .
H3A H 0.1107 0.3830 0.7356 0.050 Uiso 1 1 calc R . .
C4 C 0.0191(5) 0.31081(15) 0.7561(4) 0.0476(10) Uani 1 1 d U . .
H4A H 0.1038 0.3000 0.8090 0.057 Uiso 1 1 calc R . .
C5 C -0.1084(5) 0.27686(12) 0.7240(3) 0.0379(8) Uani 1 1 d U . .
C6 C -0.2272(5) 0.29496(15) 0.6433(4) 0.0450(10) Uani 1 1 d U . .
C7 C -0.2251(5) 0.34401(15) 0.5971(4) 0.0425(9) Uani 1 1 d U . .
H7A H -0.3090 0.3544 0.5433 0.051 Uiso 1 1 calc R . .
C8 C 0.2030(5) 0.52382(19) 0.8741(4) 0.0473(10) Uani 1 1 d U . .
C9 C 0.1599(6) 0.5474(2) 0.9828(4) 0.0691(13) Uani 1 1 d U . .
C10 C 0.0692(8) 0.5943(2) 0.9743(6) 0.0871(16) Uani 1 1 d U . .
H10A H 0.0389 0.6119 1.0437 0.105 Uiso 1 1 calc R . .
C11 C 0.0265(7) 0.6135(2) 0.8680(6) 0.0830(15) Uani 1 1 d U . .
H11A H -0.0335 0.6444 0.8629 0.100 Uiso 1 1 calc R . .
C12 C 0.0720(6) 0.58712(17) 0.7653(5) 0.0616(12) Uani 1 1 d U . .
H12A H 0.0390 0.6007 0.6917 0.074 Uiso 1 1 calc R . .
C13 C 0.2093(8) 0.5219(3) 1.0924(4) 0.0856(17) Uani 1 1 d U . .
H13A H 0.1823 0.5373 1.1653 0.103 Uiso 1 1 calc R . .
N1 N 0.1602(4) 0.54361(11) 0.7664(3) 0.0364(7) Uani 1 1 d . . .
N2 N -0.3638(8) 0.26097(17) 0.6013(5) 0.104(2) Uani 1 1 d U . .
O1 O 0.0051(3) 0.46351(9) 0.6311(2) 0.0396(6) Uani 1 1 d . . .
O2 O -0.1905(4) 0.44067(9) 0.4958(3) 0.0501(8) Uani 1 1 d . . .
O3 O -0.5036(9) 0.2783(2) 0.5914(8) 0.221(5) Uani 1 1 d U . .
O4 O -0.3245(9) 0.21749(19) 0.5691(5) 0.143(2) Uani 1 1 d . . .
Co1 Co 0.2500 0.5000 0.61624(6) 0.0286(2) Uani 1 2 d S . .

loop_
_atom_site_aniso_label
_atom_site_aniso_U_11
_atom_site_aniso_U_22
_atom_site_aniso_U_33
_atom_site_aniso_U_23
_atom_site_aniso_U_13
_atom_site_aniso_U_12
C1 0.0412(19) 0.0198(15) 0.0316(17) 0.0018(14) 0.0043(15) -0.0016(14)
C2 0.0409(18) 0.0195(14) 0.0316(17) 0.0036(13) -0.0004(14) -0.0024(13)
C3 0.051(2) 0.0243(17) 0.050(2) 0.0073(15) -0.0099(18) -0.0070(15)
C4 0.055(2) 0.0322(18) 0.055(2) 0.0131(17) -0.0176(18) -0.0020(17)
C5 0.055(2) 0.0193(16) 0.0392(18) 0.0070(14) -0.0013(17) -0.0021(15)
C6 0.056(2) 0.0281(18) 0.051(2) 0.0116(16) -0.0143(18) -0.0142(16)
C7 0.052(2) 0.0275(18) 0.048(2) 0.0148(16) -0.0147(17) -0.0073(15)
C8 0.037(2) 0.064(2) 0.041(2) -0.0187(19) 0.0092(16) -0.0198(17)
C9 0.055(3) 0.098(3) 0.054(2) -0.031(2) 0.013(2) -0.030(2)
C10 0.074(3) 0.099(3) 0.089(3) -0.060(3) 0.029(3) -0.021(3)
C11 0.070(3) 0.071(3) 0.108(4) -0.042(3) 0.030(3) -0.002(2)
C12 0.054(2) 0.044(2) 0.087(3) -0.020(2) 0.015(2) 0.002(2)
C13 0.080(3) 0.131(4) 0.045(2) -0.026(3) 0.012(2) -0.046(3)
N1 0.0370(17) 0.0281(15) 0.0441(18) -0.0093(13) 0.0035(14) -0.0015(13)
N2 0.126(5) 0.046(3) 0.140(5) 0.049(3) -0.087(4) -0.052(3)
O1 0.0472(15) 0.0221(12) 0.0496(16) 0.0015(11) -0.0027(12) -0.0084(11)
O2 0.0782(19) 0.0246(12) 0.0474(16) 0.0156(13) -0.0216(15) -0.0121(13)
O3 0.152(5) 0.119(5) 0.393(12) 0.107(6) -0.175(7) -0.082(4)
O4 0.228(6) 0.067(3) 0.135(4) 0.017(3) -0.070(4) -0.083(4)
Co1 0.0425(4) 0.0154(3) 0.0278(4) 0.000 0.000 -0.0016(3)

loop_
_atom_type_symbol
_atom_type_description
_atom_type_scat_dispersion_real
_atom_type_scat_dispersion_imag
_atom_type_scat_source
C C 0.0033 0.0016 'International Tables Vol C Tables 4.2.6.8 and 6.1.1.4'
H H 0.0000 0.0000 'International Tables Vol C Tables 4.2.6.8 and 6.1.1.4'
N N 0.0061 0.0033 'International Tables Vol C Tables 4.2.6.8 and 6.1.1.4'
O O 0.0106 0.0060 'International Tables Vol C Tables 4.2.6.8 and 6.1.1.4'
Co Co 0.3494 0.9721 'International Tables Vol C Tables 4.2.6.8 and 6.1.1.4'

loop_
_geom_angle_atom_site_label_1
_geom_angle_atom_site_label_2
_geom_angle_atom_site_label_3
_geom_angle
_geom_angle_site_symmetry_1
_geom_angle_site_symmetry_3
_geom_angle_publ_flag
O1 C1 O2 127.7(3) . . ?
O1 C1 C2 117.6(3) . . ?
O2 C1 C2 114.7(3) . . ?
C7 C2 C3 118.3(3) . . ?
C7 C2 C1 120.9(3) . . ?
C3 C2 C1 120.8(3) . . ?
C2 C3 C4 120.9(4) . . ?
C5 C4 C3 121.5(4) . . ?
C6 C5 C4 116.2(3) . . ?
C6 C5 C5 124.5(3) . 4_556 ?
C4 C5 C5 119.3(3) . 4_556 ?
C7 C6 C5 123.6(4) . . ?
C7 C6 N2 116.5(4) . . ?
C5 C6 N2 119.9(4) . . ?
C6 C7 C2 119.6(3) . . ?
N1 C8 C9 123.2(5) . . ?
N1 C8 C8 117.0(2) . 2_565 ?
C9 C8 C8 119.9(3) . 2_565 ?
C8 C9 C10 116.0(5) . . ?
C8 C9 C13 118.1(5) . . ?
C10 C9 C13 125.9(5) . . ?
C11 C10 C9 120.6(5) . . ?
C10 C11 C12 119.4(6) . . ?
N1 C12 C11 123.3(5) . . ?
C13 C13 C9 122.0(3) 2_565 . ?
C12 N1 C8 117.5(4) . . ?
C12 N1 Co1 127.9(3) . . ?
C8 N1 Co1 114.6(3) . . ?
O3 N2 O4 123.6(6) . . ?
O3 N2 C6 118.4(6) . . ?
O4 N2 C6 117.8(6) . . ?
C1 O1 Co1 143.2(2) . . ?
C1 O2 Co1 137.9(2) . 5_566 ?
O2 Co1 O2 104.19(17) 6_656 5_566 ?
O2 Co1 N1 162.73(11) 6_656 . ?
O2 Co1 N1 90.44(13) 5_566 . ?
O2 Co1 N1 90.44(13) 6_656 2_565 ?
O2 Co1 N1 162.73(11) 5_566 2_565 ?
N1 Co1 N1 76.86(17) . 2_565 ?
O2 Co1 O1 100.17(11) 6_656 2_565 ?
O2 Co1 O1 85.35(11) 5_566 2_565 ?
N1 Co1 O1 89.98(11) . 2_565 ?
N1 Co1 O1 83.03(11) 2_565 2_565 ?
O2 Co1 O1 85.35(11) 6_656 . ?
O2 Co1 O1 100.17(11) 5_566 . ?
N1 Co1 O1 83.03(11) . . ?
N1 Co1 O1 89.98(11) 2_565 . ?
O1 Co1 O1 171.09(14) 2_565 . ?

loop_
_geom_bond_atom_site_label_1
_geom_bond_atom_site_label_2
_geom_bond_distance
_geom_bond_site_symmetry_2
_geom_bond_publ_flag
C1 O1 1.235(4) . ?
C1 O2 1.250(4) . ?
C1 C2 1.520(4) . ?
C2 C7 1.378(5) . ?
C2 C3 1.380(5) . ?
C3 C4 1.387(5) . ?
C4 C5 1.377(5) . ?
C5 C6 1.376(5) . ?
C5 C5 1.507(6) 4_556 ?
C6 C7 1.371(5) . ?
C6 N2 1.461(6) . ?
C8 N1 1.349(5) . ?
C8 C9 1.400(6) . ?
C8 C8 1.436(10) 2_565 ?
C9 C10 1.409(8) . ?
C9 C13 1.443(8) . ?
C10 C11 1.330(8) . ?
C11 C12 1.382(7) . ?
C12 N1 1.321(5) . ?
C13 C13 1.300(14) 2_565 ?
N1 Co1 2.140(3) . ?
N2 O3 1.186(8) . ?
N2 O4 1.221(8) . ?
O1 Co1 2.142(3) . ?
O2 Co1 2.035(2) 5_566 ?
Co1 O2 2.035(2) 6_656 ?
Co1 O2 2.035(2) 5_566 ?
Co1 N1 2.140(3) 2_565 ?
Co1 O1 2.142(3) 2_565 ?

loop_
_geom_torsion_atom_site_label_1
_geom_torsion_atom_site_label_2
_geom_torsion_atom_site_label_3
_geom_torsion_atom_site_label_4
_geom_torsion
_geom_torsion_site_symmetry_1
_geom_torsion_site_symmetry_2
_geom_torsion_site_symmetry_3
_geom_torsion_site_symmetry_4
_geom_torsion_publ_flag
O1 C1 C2 C7 167.1(3) . . . . ?
O2 C1 C2 C7 -11.5(5) . . . . ?
O1 C1 C2 C3 -12.7(5) . . . . ?
O2 C1 C2 C3 168.6(4) . . . . ?
C7 C2 C3 C4 0.3(6) . . . . ?
C1 C2 C3 C4 -179.8(4) . . . . ?
C2 C3 C4 C5 -1.1(7) . . . . ?
C3 C4 C5 C6 1.5(6) . . . . ?
C3 C4 C5 C5 -179.6(4) . . . 4_556 ?
C4 C5 C6 C7 -1.2(7) . . . . ?
C5 C5 C6 C7 179.9(4) 4_556 . . . ?
C4 C5 C6 N2 178.0(5) . . . . ?
C5 C5 C6 N2 -0.8(7) 4_556 . . . ?
C5 C6 C7 C2 0.5(7) . . . . ?
N2 C6 C7 C2 -178.7(5) . . . . ?
C3 C2 C7 C6 0.0(6) . . . . ?
C1 C2 C7 C6 -179.9(4) . . . . ?
N1 C8 C9 C10 -0.8(7) . . . . ?
C8 C8 C9 C10 179.4(5) 2_565 . . . ?
N1 C8 C9 C13 178.6(4) . . . . ?
C8 C8 C9 C13 -1.3(7) 2_565 . . . ?
C8 C9 C10 C11 1.1(8) . . . . ?
C13 C9 C10 C11 -178.2(5) . . . . ?
C9 C10 C11 C12 -0.1(9) . . . . ?
C10 C11 C12 N1 -1.4(8) . . . . ?
C8 C9 C13 C13 -0.5(10) . . . 2_565 ?
C10 C9 C13 C13 178.8(7) . . . 2_565 ?
C11 C12 N1 C8 1.7(6) . . . . ?
C11 C12 N1 Co1 -177.1(4) . . . . ?
C9 C8 N1 C12 -0.6(6) . . . . ?
C8 C8 N1 C12 179.3(4) 2_565 . . . ?
C9 C8 N1 Co1 178.4(3) . . . . ?
C8 C8 N1 Co1 -1.8(6) 2_565 . . . ?
C7 C6 N2 O3 -41.9(9) . . . . ?
C5 C6 N2 O3 138.8(7) . . . . ?
C7 C6 N2 O4 132.3(5) . . . . ?
C5 C6 N2 O4 -47.0(8) . . . . ?
O2 C1 O1 Co1 -81.2(5) . . . . ?
C2 C1 O1 Co1 100.4(4) . . . . ?
O1 C1 O2 Co1 3.4(7) . . . 5_566 ?
C2 C1 O2 Co1 -178.1(3) . . . 5_566 ?
C12 N1 Co1 O2 -137.0(4) . . . 6_656 ?
C8 N1 Co1 O2 44.2(5) . . . 6_656 ?
C12 N1 Co1 O2 11.3(4) . . . 5_566 ?
C8 N1 Co1 O2 -167.6(3) . . . 5_566 ?
C12 N1 Co1 N1 179.5(4) . . . 2_565 ?
C8 N1 Co1 N1 0.6(2) . . . 2_565 ?
C12 N1 Co1 O1 96.6(3) . . . 2_565 ?
C8 N1 Co1 O1 -82.2(3) . . . 2_565 ?
C12 N1 Co1 O1 -88.9(3) . . . . ?
C8 N1 Co1 O1 92.3(3) . . . . ?
C1 O1 Co1 O2 -19.9(4) . . . 6_656 ?
C1 O1 Co1 O2 83.7(4) . . . 5_566 ?
C1 O1 Co1 N1 172.9(4) . . . . ?
C1 O1 Co1 N1 -110.3(4) . . . 2_565 ?
C1 O1 Co1 O1 -148.5(4) . . . 2_565 ?
